data_1001745
loop_
_publ_author_name
'Nedjar, R'
'Borel, M M'
'Leclaire, A'
'Raveau, B'

_publ_section_title
;
The sodium niobate Na Nb3 O8: A novel lamellar oxide synthesized by
soft chemistry
;
_journal_coden_ASTM JSSCBI
_journal_name_full 'Journal of Solid State Chemistry'
_journal_page_first 182
_journal_page_last 188
_journal_paper_doi 10.1016/0022-4596(87)90157-5
_journal_volume 71
_journal_year 1987
_chemical_formula_structural 'Na (Nb3 O8)'
_chemical_formula_sum 'Na Nb3 O8'
_chemical_name_systematic 'Sodium triniobate'
_space_group_IT_number 59
_symmetry_cell_setting orthorhombic
_symmetry_space_group_name_Hall '-P 2c 2a'
_symmetry_space_group_name_H-M 'P m n m :2'
_cell_angle_alpha 90
_cell_angle_beta 90
_cell_angle_gamma 90
_cell_formula_units_Z 2
_cell_length_a 8.771(14)
_cell_length_b 10.16(2)
_cell_length_c 3.784(3)
_cell_volume 337.2
_exptl_crystal_density_meas 4.17
_refine_ls_R_factor_all 0.07
_cod_original_sg_symbol_H-M 'P m n m Z'
_cod_database_code 1001745

loop_
_symmetry_equiv_pos_as_xyz
x,y,z
1/2-x,y,z
x,y,1/2-z
1/2-x,y,1/2-z
-x,-y,-z
1/2+x,-y,-z
-x,-y,1/2+z
1/2+x,-y,1/2+z

loop_
_atom_site_label
_atom_site_type_symbol
_atom_site_symmetry_multiplicity
_atom_site_Wyckoff_symbol
_atom_site_fract_x
_atom_site_fract_y
_atom_site_fract_z
_atom_site_occupancy
_atom_site_attached_hydrogens
_atom_site_calc_flag
Nb1 Nb5+ 4 e 0.94 0.76 0.25 1. 0 d
Nb2 Nb5+ 2 a 0.25 0.48 0.25 1. 0 d
Na1 Na1+ 2 b 0.25 0.92 0.75 1. 0 d
O1 O2- 4 e 0.44 0.28 0.25 1. 0 d
O2 O2- 4 e 0.03 0.9 0.25 1. 0 d
O3 O2- 4 e 0.09 0.58 0.25 1. 0 d
O4 O2- 2 b 0.25 0.41 0.75 1. 0 d
O5 O2- 2 b 0.25 0.14 0.75 1. 0 d

loop_
_atom_type_symbol
_atom_type_oxidation_number
Nb5+ 5.000
Na1+ 1.000
O2- -2.000
